data_4110050
loop_
_publ_author_name
'Laura Bini'
'Christian M\"uller'
'Jos Wilting'
'Lars von Chrzanowski'
'Anthony L. Spek'
'Dieter Vogt'

_publ_contact_author_address
;
Bijvoet Center for Biomolecular Research
Crystal and Structural Chemistry
Utrecht University
Padualaan 8
3584 CH Utrecht
The Netherlands
;
_publ_contact_author_email l.vonchrzanowski@chem.uu.nl
_publ_contact_author_fax '[+31] 30 2533940'
_publ_contact_author_name 'Lars S. von Chrzanowski'
_publ_contact_author_phone '[+31] 30 2533902'
_publ_section_title
;
 Highly Selective Hydrocyanation of Butadiene toward 3-Pentenenitrile
;
_journal_name_full 'Journal of the American Chemical Society'
_journal_page_first 12622
_journal_page_last 12623
_journal_paper_doi 10.1021/ja074922e
_journal_volume 129
_journal_year 2007
_chemical_formula_moiety 'C44 H32 Cl2 P2 Pt, 2(C H2 Cl2)'
_chemical_formula_sum 'C46 H36 Cl6 P2 Pt'
_chemical_formula_weight 1058.48
_chemical_name_systematic
; 
 ? 
;
_space_group_IT_number 36
_symmetry_cell_setting orthorhombic
_symmetry_space_group_name_Hall 'C 2c -2'
_symmetry_space_group_name_H-M 'C m c 21'
_atom_sites_solution_hydrogens geom
_atom_sites_solution_primary direct
_atom_sites_solution_secondary difmap
_audit_creation_method SHELXL-97
_cell_angle_alpha 90.00
_cell_angle_beta 90.00
_cell_angle_gamma 90.00
_cell_formula_units_Z 4
_cell_length_a 16.14097(18)
_cell_length_b 16.8563(3)
_cell_length_c 15.2270(4)
_cell_measurement_reflns_used 15463
_cell_measurement_temperature 150(2)
_cell_measurement_theta_max 27.49
_cell_measurement_theta_min 1.75
_cell_volume 4142.92(14)
_computing_cell_refinement PEAKREF
_computing_data_collection 'Nonius COLLECT'
_computing_data_reduction 'EVALCCD (Duisenberg et al., 2003)'
_computing_structure_refinement 'SHELXL-97 (Sheldrick, 1997)'
_computing_structure_solution 'SIR-97 Altomare et al. (1999)'
_diffrn_ambient_temperature 150(2)
_diffrn_measured_fraction_theta_full 0.997
_diffrn_measured_fraction_theta_max 0.997
_diffrn_measurement_device_type 'Nonius KappaCCD'
_diffrn_measurement_method '\f and \w scans'
_diffrn_radiation_monochromator graphite
_diffrn_radiation_source 'rotating anode'
_diffrn_radiation_type MoK\a
_diffrn_radiation_wavelength 0.71073
_diffrn_reflns_av_R_equivalents 0.0231
_diffrn_reflns_av_sigmaI/netI 0.0343
_diffrn_reflns_limit_h_max 21
_diffrn_reflns_limit_h_min -21
_diffrn_reflns_limit_k_max 20
_diffrn_reflns_limit_k_min -20
_diffrn_reflns_limit_l_max 19
_diffrn_reflns_limit_l_min -19
_diffrn_reflns_number 18011
_diffrn_reflns_theta_full 25.50
_diffrn_reflns_theta_max 25.50
_diffrn_reflns_theta_min 1.75
_exptl_absorpt_coefficient_mu 3.885
_exptl_absorpt_correction_T_max 0.5069
_exptl_absorpt_correction_T_min 0.2788
_exptl_absorpt_correction_type multi-scan
_exptl_absorpt_process_details 'SADABS (Sheldrick, 2002)'
_exptl_crystal_colour colourless
_exptl_crystal_density_diffrn 1.697
_exptl_crystal_description block
_exptl_crystal_F_000 2088
_exptl_crystal_size_max 0.30
_exptl_crystal_size_mid 0.30
_exptl_crystal_size_min 0.18
_platon_squeeze_details
;
;
_refine_diff_density_max 1.128
_refine_diff_density_min -4.118
_refine_diff_density_rms 0.102
_refine_ls_abs_structure_details 'Flack H D (1983), Acta Cryst. A39, 876-881, 1724 Friedel pairs'
_refine_ls_abs_structure_Flack 0.048(8)
_refine_ls_extinction_method none
_refine_ls_goodness_of_fit_ref 1.037
_refine_ls_hydrogen_treatment constr
_refine_ls_matrix_type full
_refine_ls_number_parameters 250
_refine_ls_number_reflns 3802
_refine_ls_number_restraints 103
_refine_ls_restrained_S_all 1.078
_refine_ls_R_factor_all 0.0272
_refine_ls_R_factor_gt 0.0268
_refine_ls_shift/su_max 0.001
_refine_ls_shift/su_mean 0.000
_refine_ls_structure_factor_coef Fsqd
_refine_ls_weighting_details 'calc w=1/[\s^2^(Fo^2^)+(0.0408P)^2^+13.4692P] where P=(Fo^2^+2Fc^2^)/3'
_refine_ls_weighting_scheme calc
_refine_ls_wR_factor_gt 0.0700
_refine_ls_wR_factor_ref 0.0702
_reflns_number_gt 3734
_reflns_number_total 3802
_reflns_threshold_expression I>2\s(I)
_cod_data_source_file ja074922erom20070704_091428.cif
_cod_data_source_block s3818a
_cod_original_cell_volume 4142.93(14)
_cod_database_code 4110050

loop_
_symmetry_equiv_pos_as_xyz
'x, y, z'
'-x, -y, z+1/2'
'-x, y, z'
'x, -y, z+1/2'
'x+1/2, y+1/2, z'
'-x+1/2, -y+1/2, z+1/2'
'-x+1/2, y+1/2, z'
'x+1/2, -y+1/2, z+1/2'

loop_
_atom_site_label
_atom_site_type_symbol
_atom_site_fract_x
_atom_site_fract_y
_atom_site_fract_z
_atom_site_U_iso_or_equiv
_atom_site_adp_type
_atom_site_occupancy
_atom_site_symmetry_multiplicity
_atom_site_calc_flag
_atom_site_refinement_flags
Pt1 Pt 0.0000 0.339901(11) 0.35371(3) 0.01749(8) Uani 1 2 d S
Cl1 Cl -0.09551(9) 0.40870(8) 0.26745(9) 0.0316(3) Uani 1 1 d .
P1 P 0.11190(7) 0.28555(7) 0.41644(9) 0.0174(2) Uani 1 1 d .
C1 C 0.1193(3) 0.2218(3) 0.5157(3) 0.0188(10) Uani 1 1 d .
C2 C 0.1769(3) 0.2358(3) 0.5810(4) 0.0272(11) Uani 1 1 d U
H2 H 0.2125 0.2805 0.5773 0.033 Uiso 1 1 calc R
C3 C 0.1829(4) 0.1835(4) 0.6532(4) 0.0330(13) Uani 1 1 d U
H3 H 0.2253 0.1922 0.6953 0.040 Uiso 1 1 calc R
C4 C 0.1287(3) 0.1189(3) 0.6653(3) 0.0250(11) Uani 1 1 d U
H4 H 0.1327 0.0860 0.7158 0.030 Uiso 1 1 calc R
C5 C 0.0709(3) 0.1053(3) 0.6029(3) 0.0197(10) Uani 1 1 d .
C6 C 0.0688(3) 0.1544(3) 0.5265(3) 0.0169(10) Uani 1 1 d .
C7 C 0.0000 0.0462(4) 0.6090(5) 0.0189(14) Uani 1 2 d S
H7 H 0.0000 0.0147 0.6646 0.023 Uiso 1 2 calc SR
C8 C 0.0000 -0.0056(4) 0.5254(5) 0.0229(15) Uani 1 2 d S
C9 C 0.0000 -0.0918(4) 0.5213(6) 0.0292(17) Uani 1 2 d SU
H9 H 0.0000 -0.1225 0.5736 0.035 Uiso 1 2 calc SR
C10 C 0.0000 -0.1290(5) 0.4388(6) 0.039(2) Uani 1 2 d SU
H10 H 0.0000 -0.1852 0.4346 0.047 Uiso 1 2 calc SR
C11 C 0.0000 -0.0817(4) 0.3623(7) 0.0329(17) Uani 1 2 d SU
H11 H 0.0000 -0.1074 0.3068 0.039 Uiso 1 2 calc SR
C12 C 0.0000 0.0054(4) 0.3644(8) 0.0290(19) Uani 1 2 d SU
H12 H 0.0000 0.0362 0.3122 0.035 Uiso 1 2 calc SR
C13 C 0.0000 0.0410(4) 0.4494(5) 0.0188(14) Uani 1 2 d S
C14 C 0.0000 0.1337(4) 0.4669(4) 0.0154(13) Uani 1 2 d S
H14 H 0.0000 0.1657 0.4116 0.018 Uiso 1 2 calc SR
C15 C 0.1631(3) 0.2174(3) 0.3400(4) 0.0264(13) Uani 1 1 d .
C16 C 0.2338(5) 0.1775(5) 0.3640(8) 0.058(2) Uani 1 1 d U
H16 H 0.2596 0.1898 0.4184 0.069 Uiso 1 1 calc R
C17 C 0.2682(6) 0.1202(6) 0.3113(6) 0.066(2) Uani 1 1 d U
H17 H 0.3168 0.0938 0.3306 0.079 Uiso 1 1 calc R
C18 C 0.2347(5) 0.0998(5) 0.2318(5) 0.0548(19) Uani 1 1 d U
H18 H 0.2585 0.0591 0.1967 0.066 Uiso 1 1 calc R
C19 C 0.1673(5) 0.1393(4) 0.2055(5) 0.0429(15) Uani 1 1 d U
H19 H 0.1435 0.1279 0.1499 0.052 Uiso 1 1 calc R
C20 C 0.1315(4) 0.1972(3) 0.2590(4) 0.0308(12) Uani 1 1 d U
H20 H 0.0833 0.2238 0.2387 0.037 Uiso 1 1 calc R
C21 C 0.1747(3) 0.3716(3) 0.4471(4) 0.0260(11) Uani 1 1 d .
C22 C 0.2514(4) 0.3824(5) 0.4181(5) 0.0460(16) Uani 1 1 d U
H22 H 0.2772 0.3454 0.3798 0.055 Uiso 1 1 calc R
C23 C 0.2938(5) 0.4531(6) 0.4478(6) 0.066(2) Uani 1 1 d U
H23 H 0.3486 0.4617 0.4271 0.079 Uiso 1 1 calc R
C24 C 0.2607(5) 0.5083(5) 0.5034(5) 0.0563(19) Uani 1 1 d U
H24 H 0.2918 0.5536 0.5205 0.068 Uiso 1 1 calc R
C25 C 0.1847(5) 0.4975(4) 0.5329(5) 0.0451(16) Uani 1 1 d U
H25 H 0.1598 0.5344 0.5721 0.054 Uiso 1 1 calc R
C26 C 0.1413(4) 0.4293(3) 0.5044(4) 0.0359(14) Uani 1 1 d U
H26 H 0.0864 0.4217 0.5251 0.043 Uiso 1 1 calc R
Cl2 Cl 0.08669(12) 0.29992(12) 0.05065(13) 0.0529(4) Uani 1 1 d .
C27 C 0.0000 0.3603(6) 0.0594(8) 0.051(3) Uani 1 2 d S
H27A H 0.0000 0.3882 0.1166 0.061 Uiso 1 2 calc SR
H27B H 0.0000 0.4005 0.0120 0.061 Uiso 1 2 calc SR

loop_
_atom_site_aniso_label
_atom_site_aniso_U_11
_atom_site_aniso_U_22
_atom_site_aniso_U_33
_atom_site_aniso_U_23
_atom_site_aniso_U_13
_atom_site_aniso_U_12
Pt1 0.01509(12) 0.01723(12) 0.02015(13) 0.00307(16) 0.000 0.000
Cl1 0.0279(7) 0.0356(7) 0.0314(7) 0.0116(5) -0.0007(6) 0.0098(5)
P1 0.0119(6) 0.0197(6) 0.0207(6) 0.0002(5) -0.0001(5) -0.0019(4)
C1 0.011(2) 0.022(2) 0.023(3) 0.000(2) 0.0004(19) 0.0008(18)
C2 0.019(2) 0.034(3) 0.029(3) -0.002(2) -0.005(2) -0.007(2)
C3 0.026(3) 0.043(3) 0.030(3) 0.000(2) -0.009(2) -0.004(2)
C4 0.025(3) 0.028(2) 0.023(2) 0.003(2) -0.003(2) 0.0035(19)
C5 0.018(2) 0.019(2) 0.022(2) -0.0011(18) 0.003(2) 0.003(2)
C6 0.015(2) 0.016(2) 0.020(3) -0.0017(17) 0.001(2) 0.0043(16)
C7 0.019(3) 0.019(4) 0.019(3) 0.002(3) 0.000 0.000
C8 0.020(3) 0.022(3) 0.027(4) -0.001(3) 0.000 0.000
C9 0.035(3) 0.024(3) 0.029(3) 0.001(3) 0.000 0.000
C10 0.048(4) 0.029(3) 0.041(4) -0.005(3) 0.000 0.000
C11 0.047(3) 0.026(3) 0.026(4) -0.005(3) 0.000 0.000
C12 0.027(3) 0.029(3) 0.031(4) -0.002(3) 0.000 0.000
C13 0.020(4) 0.019(3) 0.018(3) -0.004(3) 0.000 0.000
C14 0.017(3) 0.017(3) 0.012(3) 0.000(3) 0.000 0.000
C15 0.025(2) 0.029(2) 0.025(4) 0.001(2) 0.011(2) 0.0031(18)
C16 0.049(3) 0.071(3) 0.052(4) 0.002(4) 0.005(4) 0.030(3)
C17 0.063(4) 0.078(4) 0.056(4) 0.007(3) 0.011(3) 0.037(3)
C18 0.063(4) 0.056(3) 0.046(3) 0.002(3) 0.018(3) 0.021(3)
C19 0.047(3) 0.042(3) 0.039(3) -0.005(3) 0.013(3) -0.003(3)
C20 0.027(3) 0.035(3) 0.030(3) -0.001(2) 0.004(2) -0.001(2)
C21 0.022(3) 0.025(3) 0.031(3) 0.008(2) -0.007(2) -0.008(2)
C22 0.032(3) 0.060(3) 0.046(3) 0.004(3) 0.002(3) -0.019(3)
C23 0.047(4) 0.083(4) 0.068(4) 0.009(3) -0.001(3) -0.037(3)
C24 0.061(4) 0.050(3) 0.058(4) 0.010(3) -0.019(3) -0.027(3)
C25 0.055(3) 0.030(3) 0.049(3) 0.001(2) -0.021(3) -0.006(3)
C26 0.036(3) 0.028(3) 0.043(3) -0.007(2) -0.015(3) 0.000(2)
Cl2 0.0501(10) 0.0567(11) 0.0518(11) -0.0083(8) -0.0024(8) -0.0032(8)
C27 0.058(7) 0.029(4) 0.066(7) -0.003(5) 0.000 0.000

loop_
_atom_type_symbol
_atom_type_description
_atom_type_scat_dispersion_real
_atom_type_scat_dispersion_imag
_atom_type_scat_source
C C 0.0033 0.0016 'International Tables Vol C Tables 4.2.6.8 and 6.1.1.4'
H H 0.0000 0.0000 'International Tables Vol C Tables 4.2.6.8 and 6.1.1.4'
Cl Cl 0.1484 0.1585 'International Tables Vol C Tables 4.2.6.8 and 6.1.1.4'
P P 0.1023 0.0942 'International Tables Vol C Tables 4.2.6.8 and 6.1.1.4'
Pt Pt -1.7033 8.3905 'International Tables Vol C Tables 4.2.6.8 and 6.1.1.4'

loop_
_geom_angle_atom_site_label_1
_geom_angle_atom_site_label_2
_geom_angle_atom_site_label_3
_geom_angle
_geom_angle_site_symmetry_1
_geom_angle_site_symmetry_3
P1 Pt1 P1 107.54(6) 3 .
P1 Pt1 Cl1 84.87(5) 3 .
P1 Pt1 Cl1 167.47(5) . .
P1 Pt1 Cl1 167.47(5) 3 3
P1 Pt1 Cl1 84.87(5) . 3
Cl1 Pt1 Cl1 82.69(7) . 3
C21 P1 C15 114.2(3) . .
C21 P1 C1 102.5(2) . .
C15 P1 C1 97.2(2) . .
C21 P1 Pt1 103.34(18) . .
C15 P1 Pt1 110.46(19) . .
C1 P1 Pt1 129.42(16) . .
C2 C1 C6 116.3(5) . .
C2 C1 P1 122.0(4) . .
C6 C1 P1 121.6(4) . .
C1 C2 C3 120.0(5) . .
C1 C2 H2 120.0 . .
C3 C2 H2 120.0 . .
C4 C3 C2 122.8(5) . .
C4 C3 H3 118.6 . .
C2 C3 H3 118.6 . .
C5 C4 C3 117.9(5) . .
C5 C4 H4 121.0 . .
C3 C4 H4 121.0 . .
C4 C5 C6 119.4(5) . .
C4 C5 C7 126.1(5) . .
C6 C5 C7 114.3(5) . .
C1 C6 C5 123.3(5) . .
C1 C6 C14 123.6(5) . .
C5 C6 C14 112.5(5) . .
C5 C7 C5 97.7(5) 3 .
C5 C7 C8 108.7(4) 3 .
C5 C7 C8 108.7(4) . .
C5 C7 H7 113.5 3 .
C5 C7 H7 113.5 . .
C8 C7 H7 113.5 . .
C13 C8 C9 121.7(7) . .
C13 C8 C7 111.4(6) . .
C9 C8 C7 126.9(7) . .
C10 C9 C8 119.0(7) . .
C10 C9 H9 120.5 . .
C8 C9 H9 120.5 . .
C9 C10 C11 119.0(8) . .
C9 C10 H10 120.5 . .
C11 C10 H10 120.5 . .
C10 C11 C12 123.2(9) . .
C10 C11 H11 118.4 . .
C12 C11 H11 118.4 . .
C13 C12 C11 116.2(9) . .
C13 C12 H12 121.9 . .
C11 C12 H12 121.9 . .
C8 C13 C12 120.9(7) . .
C8 C13 C14 114.5(6) . .
C12 C13 C14 124.6(6) . .
C6 C14 C6 97.5(5) 3 .
C6 C14 C13 109.6(4) 3 .
C6 C14 C13 109.6(4) . .
C6 C14 H14 113.0 3 .
C6 C14 H14 113.0 . .
C13 C14 H14 113.0 . .
C16 C15 C20 115.1(6) . .
C16 C15 P1 120.9(6) . .
C20 C15 P1 123.8(4) . .
C17 C16 C15 121.6(10) . .
C17 C16 H16 119.2 . .
C15 C16 H16 119.2 . .
C18 C17 C16 122.3(8) . .
C18 C17 H17 118.8 . .
C16 C17 H17 118.8 . .
C19 C18 C17 117.4(7) . .
C19 C18 H18 121.3 . .
C17 C18 H18 121.3 . .
C18 C19 C20 120.7(7) . .
C18 C19 H19 119.7 . .
C20 C19 H19 119.7 . .
C15 C20 C19 122.8(6) . .
C15 C20 H20 118.6 . .
C19 C20 H20 118.6 . .
C22 C21 C26 117.8(6) . .
C22 C21 P1 122.7(5) . .
C26 C21 P1 119.5(4) . .
C21 C22 C23 116.8(8) . .
C21 C22 H22 121.6 . .
C23 C22 H22 121.6 . .
C24 C23 C22 124.6(8) . .
C24 C23 H23 117.7 . .
C22 C23 H23 117.7 . .
C25 C24 C23 118.7(7) . .
C25 C24 H24 120.6 . .
C23 C24 H24 120.6 . .
C24 C25 C26 117.9(7) . .
C24 C25 H25 121.1 . .
C26 C25 H25 121.1 . .
C21 C26 C25 124.1(6) . .
C21 C26 H26 117.9 . .
C25 C26 H26 117.9 . .
Cl2 C27 Cl2 107.4(6) 3 .
Cl2 C27 H27A 110.2 3 .
Cl2 C27 H27A 110.2 . .
Cl2 C27 H27B 110.2 3 .
Cl2 C27 H27B 110.2 . .
H27A C27 H27B 108.5 . .

loop_
_geom_bond_atom_site_label_1
_geom_bond_atom_site_label_2
_geom_bond_distance
_geom_bond_site_symmetry_2
Pt1 P1 2.2391(12) 3
Pt1 P1 2.2392(12) .
Pt1 Cl1 2.3339(13) .
Pt1 Cl1 2.3339(13) 3
P1 C21 1.830(5) .
P1 C15 1.832(5) .
P1 C1 1.858(5) .
C1 C2 1.381(7) .
C1 C6 1.409(7) .
C2 C3 1.412(8) .
C2 H2 0.9500 .
C3 C4 1.408(8) .
C3 H3 0.9500 .
C4 C5 1.351(7) .
C4 H4 0.9500 .
C5 C6 1.428(7) .
C5 C7 1.520(7) .
C6 C14 1.476(7) .
C7 C5 1.520(7) 3
C7 C8 1.543(10) .
C7 H7 1.0000 .
C8 C13 1.400(11) .
C8 C9 1.454(10) .
C9 C10 1.403(12) .
C9 H9 0.9500 .
C10 C11 1.413(14) .
C10 H10 0.9500 .
C11 C12 1.467(10) .
C11 H11 0.9500 .
C12 C13 1.427(14) .
C12 H12 0.9500 .
C13 C14 1.584(9) .
C14 C6 1.476(7) 3
C14 H14 1.0000 .
C15 C16 1.375(9) .
C15 C20 1.378(8) .
C16 C17 1.372(12) .
C16 H16 0.9500 .
C17 C18 1.369(13) .
C17 H17 0.9500 .
C18 C19 1.339(11) .
C18 H18 0.9500 .
C19 C20 1.396(9) .
C19 H19 0.9500 .
C20 H20 0.9500 .
C21 C22 1.327(9) .
C21 C26 1.412(8) .
C22 C23 1.446(11) .
C22 H22 0.9500 .
C23 C24 1.369(13) .
C23 H23 0.9500 .
C24 C25 1.319(11) .
C24 H24 0.9500 .
C25 C26 1.415(9) .
C25 H25 0.9500 .
C26 H26 0.9500 .
Cl2 C27 1.736(6) .
C27 Cl2 1.736(6) 3
C27 H27A 0.9900 .
C27 H27B 0.9900 .

loop_
_geom_torsion_atom_site_label_1
_geom_torsion_atom_site_label_2
_geom_torsion_atom_site_label_3
_geom_torsion_atom_site_label_4
_geom_torsion
_geom_torsion_site_symmetry_1
_geom_torsion_site_symmetry_4
P1 Pt1 P1 C21 -129.71(19) 3 .
Cl1 Pt1 P1 C21 58.5(3) . .
Cl1 Pt1 P1 C21 52.1(2) 3 .
P1 Pt1 P1 C15 107.77(18) 3 .
Cl1 Pt1 P1 C15 -64.0(3) . .
Cl1 Pt1 P1 C15 -70.45(18) 3 .
P1 Pt1 P1 C1 -10.9(2) 3 .
Cl1 Pt1 P1 C1 177.3(3) . .
Cl1 Pt1 P1 C1 170.9(2) 3 .
C21 P1 C1 C2 -13.5(5) . .
C15 P1 C1 C2 103.3(5) . .
Pt1 P1 C1 C2 -132.7(4) . .
C21 P1 C1 C6 169.5(4) . .
C15 P1 C1 C6 -73.7(4) . .
Pt1 P1 C1 C6 50.3(5) . .
C6 C1 C2 C3 0.3(8) . .
P1 C1 C2 C3 -176.9(4) . .
C1 C2 C3 C4 -4.0(9) . .
C2 C3 C4 C5 2.7(9) . .
C3 C4 C5 C6 2.2(8) . .
C3 C4 C5 C7 -171.4(5) . .
C2 C1 C6 C5 4.7(7) . .
P1 C1 C6 C5 -178.1(4) . .
C2 C1 C6 C14 175.3(5) . .
P1 C1 C6 C14 -7.5(7) . .
C4 C5 C6 C1 -6.1(7) . .
C7 C5 C6 C1 168.3(5) . .
C4 C5 C6 C14 -177.7(5) . .
C7 C5 C6 C14 -3.3(6) . .
C4 C5 C7 C5 117.7(5) . 3
C6 C5 C7 C5 -56.2(6) . 3
C4 C5 C7 C8 -129.5(6) . .
C6 C5 C7 C8 56.6(5) . .
C5 C7 C8 C13 52.6(4) 3 .
C5 C7 C8 C13 -52.6(4) . .
C5 C7 C8 C9 -127.4(4) 3 .
C5 C7 C8 C9 127.4(4) . .
C13 C8 C9 C10 0.000(1) . .
C7 C8 C9 C10 180.000(1) . .
C8 C9 C10 C11 0.000(1) . .
C9 C10 C11 C12 0.000(1) . .
C10 C11 C12 C13 0.000(1) . .
C9 C8 C13 C12 0.000(1) . .
C7 C8 C13 C12 180.000(1) . .
C9 C8 C13 C14 180.000(1) . .
C7 C8 C13 C14 0.000(1) . .
C11 C12 C13 C8 0.000(1) . .
C11 C12 C13 C14 180.000(1) . .
C1 C6 C14 C6 -107.2(5) . 3
C5 C6 C14 C6 64.3(5) . 3
C1 C6 C14 C13 138.8(5) . .
C5 C6 C14 C13 -49.7(5) . .
C8 C13 C14 C6 -53.0(4) . 3
C12 C13 C14 C6 127.0(4) . 3
C8 C13 C14 C6 53.0(4) . .
C12 C13 C14 C6 -127.0(4) . .
C21 P1 C15 C16 63.5(6) . .
C1 P1 C15 C16 -43.6(6) . .
Pt1 P1 C15 C16 179.4(5) . .
C21 P1 C15 C20 -122.0(5) . .
C1 P1 C15 C20 130.9(5) . .
Pt1 P1 C15 C20 -6.0(5) . .
C20 C15 C16 C17 -1.8(12) . .
P1 C15 C16 C17 173.2(8) . .
C15 C16 C17 C18 0.5(15) . .
C16 C17 C18 C19 1.5(14) . .
C17 C18 C19 C20 -2.0(12) . .
C16 C15 C20 C19 1.3(9) . .
P1 C15 C20 C19 -173.5(5) . .
C18 C19 C20 C15 0.7(10) . .
C15 P1 C21 C22 -1.7(6) . .
C1 P1 C21 C22 102.1(6) . .
Pt1 P1 C21 C22 -121.7(5) . .
C15 P1 C21 C26 178.8(4) . .
C1 P1 C21 C26 -77.3(5) . .
Pt1 P1 C21 C26 58.8(5) . .
C26 C21 C22 C23 -0.5(10) . .
P1 C21 C22 C23 -179.9(6) . .
C21 C22 C23 C24 0.6(13) . .
C22 C23 C24 C25 0.0(14) . .
C23 C24 C25 C26 -0.6(11) . .
C22 C21 C26 C25 -0.1(9) . .
P1 C21 C26 C25 179.3(5) . .
C24 C25 C26 C21 0.7(10) . .

loop_
_platon_squeeze_void_nr
_platon_squeeze_void_average_x
_platon_squeeze_void_average_y
_platon_squeeze_void_average_z
_platon_squeeze_void_volume
_platon_squeeze_void_count_electrons
1 0.500 0.159 0.257 116.9 45.7
2 0.000 0.659 0.257 116.9 45.7
3 0.000 0.341 0.757 116.9 41.4
4 0.500 0.841 0.757 116.9 41.4
